data_7215672
loop_
_publ_author_name
'Vilela, S\'ergio M. F.'
'Ananias, Duarte'
'Silva, Patr\'icia'
'Nolasco, Mariela'
'Carlos, Lu\'is D.'
'de Zea Bermudez, Ver\'onica'
'Rocha, Jo\~ao'
'Tom\'e, Jo\~ao P. C.'
'Almeida Paz, Filipe A.'

_publ_section_title
;
 Coordination polymers based on a glycine-derivative ligand
;
_journal_issue 35
_journal_name_full CrystEngComm
_journal_page_first 8119
_journal_paper_doi 10.1039/C4CE00465E
_journal_volume 16
_journal_year 2014
_chemical_formula_moiety 'C9 H12 Cl N5 O4'
_chemical_formula_sum 'C9 H12 Cl N5 O4'
_chemical_formula_weight 289.69
_chemical_name_systematic
; 
 ? 
;
_space_group_IT_number 14
_symmetry_cell_setting monoclinic
_symmetry_space_group_name_Hall '-P 2yn'
_symmetry_space_group_name_H-M 'P 1 21/n 1'
_atom_sites_solution_hydrogens mixed
_atom_sites_solution_primary direct
_atom_sites_solution_secondary difmap
_audit_creation_date '25 February 2014'
_audit_creation_method 'SHELXL-97, manual editing plus enCIFer'
_cell_angle_alpha 90.00
_cell_angle_beta 113.281(5)
_cell_angle_gamma 90.00
_cell_formula_units_Z 4
_cell_length_a 7.2191(5)
_cell_length_b 24.9432(19)
_cell_length_c 7.4918(5)
_cell_measurement_reflns_used 3201
_cell_measurement_temperature 150(2)
_cell_measurement_theta_max 29.80
_cell_measurement_theta_min 3.07
_cell_volume 1239.19(16)
_computing_cell_refinement 'APEX2 (Bruker, 2006)'
_computing_data_collection 'APEX2 (Bruker, 2006)'
_computing_data_reduction 'SAINT+ (Bruker, 2005)'
_computing_molecular_graphics 'DIAMOND (Brandenburg, 2009)'
_computing_publication_material 'SHELXTL (Sheldrick, 2008)'
_computing_structure_refinement 'SHELXL-97 (Sheldrick, 1997)'
_computing_structure_solution 'SHELXS-97 (Sheldrick, 1990)'
_diffrn_ambient_temperature 150(2)
_diffrn_measured_fraction_theta_full 0.987
_diffrn_measured_fraction_theta_max 0.987
_diffrn_measurement_device_type 'Bruker X8 Kappa CCD APEX II'
_diffrn_measurement_method '\w / \f scans'
_diffrn_radiation_monochromator graphite
_diffrn_radiation_source 'fine-focus sealed tube'
_diffrn_radiation_type MoK\a
_diffrn_radiation_wavelength 0.71073
_diffrn_reflns_av_R_equivalents 0.0682
_diffrn_reflns_av_sigmaI/netI 0.0669
_diffrn_reflns_limit_h_max 9
_diffrn_reflns_limit_h_min -9
_diffrn_reflns_limit_k_max 28
_diffrn_reflns_limit_k_min -31
_diffrn_reflns_limit_l_max 9
_diffrn_reflns_limit_l_min -9
_diffrn_reflns_number 13354
_diffrn_reflns_theta_full 27.48
_diffrn_reflns_theta_max 27.48
_diffrn_reflns_theta_min 3.70
_diffrn_standards_number 0
_exptl_absorpt_coefficient_mu 0.328
_exptl_absorpt_correction_T_max 0.9433
_exptl_absorpt_correction_T_min 0.9195
_exptl_absorpt_correction_type multi-scan
_exptl_absorpt_process_details
;
 SADABS (Sheldrick, 1997)
;
_exptl_crystal_colour Colourless
_exptl_crystal_density_diffrn 1.553
_exptl_crystal_density_method 'not measured'
_exptl_crystal_description Prism
_exptl_crystal_F_000 600
_exptl_crystal_size_max 0.26
_exptl_crystal_size_mid 0.20
_exptl_crystal_size_min 0.18
_refine_diff_density_max 0.576
_refine_diff_density_min -0.382
_refine_diff_density_rms 0.075
_refine_ls_extinction_method none
_refine_ls_goodness_of_fit_ref 1.027
_refine_ls_hydrogen_treatment mixed
_refine_ls_matrix_type full
_refine_ls_number_parameters 180
_refine_ls_number_reflns 2810
_refine_ls_number_restraints 2
_refine_ls_restrained_S_all 1.027
_refine_ls_R_factor_all 0.0835
_refine_ls_R_factor_gt 0.0476
_refine_ls_shift/su_max 0.001
_refine_ls_shift/su_mean 0.000
_refine_ls_structure_factor_coef Fsqd
_refine_ls_weighting_details 'calc w=1/[\s^2^(Fo^2^)+(0.0633P)^2^+0.3332P] where P=(Fo^2^+2Fc^2^)/3'
_refine_ls_weighting_scheme calc
_refine_ls_wR_factor_gt 0.1101
_refine_ls_wR_factor_ref 0.1275
_reflns_number_gt 1910
_reflns_number_total 2810
_reflns_threshold_expression >2sigma(I)
_cod_data_source_file c4ce00465e2.cif
_cod_data_source_block L'
_cod_depositor_comments
;
The following automatic conversions were performed:

'_symmetry_cell_setting' value 'Monoclinic' changed to 'monoclinic'
according to
/usr/data/users/saulius/crontab/automatic-downloads/rss-feeds/RSC/lib/dictionaries/cif_core.dic
dictionary named 'cif_core.dic' version 2.4.2 from
2011-04-26.

'_exptl_absorpt_correction_type' value 'Multi-scan'
changed to 'multi-scan' according to
/usr/data/users/saulius/crontab/automatic-downloads/rss-feeds/RSC/lib/dictionaries/cif_core.dic
dictionary named 'cif_core.dic' version 2.4.2 from 2011-04-26.

Automatic conversion script
Id: cif_fix_values 2281 2013-09-26 08:29:07Z andrius 

 Adding full bibliography for 7215670--7215672.cif.
;
_cod_original_cell_volume 1239.19(15)
_cod_original_sg_symbol_H-M 'P 21/n'
_cod_database_code 7215672

loop_
_symmetry_equiv_pos_as_xyz
'x, y, z'
'-x+1/2, y+1/2, -z+1/2'
'-x, -y, -z'
'x-1/2, -y-1/2, z-1/2'

loop_
_atom_site_label
_atom_site_type_symbol
_atom_site_fract_x
_atom_site_fract_y
_atom_site_fract_z
_atom_site_U_iso_or_equiv
_atom_site_adp_type
_atom_site_occupancy
_atom_site_symmetry_multiplicity
_atom_site_calc_flag
_atom_site_refinement_flags
Cl1 Cl 0.56983(9) 1.08580(3) 0.58075(9) 0.02657(19) Uani 1 1 d .
N1 N 0.8303(3) 1.00951(8) 0.6378(3) 0.0179(4) Uani 1 1 d .
N2 N 0.6347(3) 1.00873(8) 0.8302(3) 0.0174(4) Uani 1 1 d .
N3 N 0.8844(3) 0.94075(8) 0.8765(3) 0.0171(4) Uani 1 1 d .
N4 N 1.0668(3) 0.94266(8) 0.6873(3) 0.0185(4) Uani 1 1 d D
H4 H 1.090(4) 0.9597(10) 0.585(3) 0.028 Uiso 1 1 d D
N5 N 0.6941(3) 0.94203(8) 1.0591(3) 0.0188(4) Uani 1 1 d D
H5 H 0.595(3) 0.9589(10) 1.091(3) 0.028 Uiso 1 1 d D
O1 O 1.0857(3) 0.81155(8) 0.8842(3) 0.0341(5) Uani 1 1 d .
O2 O 0.8920(3) 0.84445(7) 0.5907(2) 0.0261(4) Uani 1 1 d .
O3 O 0.5978(3) 0.84086(7) 0.8841(3) 0.0265(4) Uani 1 1 d .
O4 O 0.8264(3) 0.80199(7) 1.1503(2) 0.0266(4) Uani 1 1 d .
C1 C 0.6925(3) 1.02789(10) 0.6970(3) 0.0175(5) Uani 1 1 d .
C2 C 0.7393(3) 0.96392(10) 0.9182(3) 0.0163(5) Uani 1 1 d .
C3 C 0.9238(3) 0.96465(9) 0.7357(3) 0.0160(5) Uani 1 1 d .
C4 C 1.1744(3) 0.89567(10) 0.7870(4) 0.0207(5) Uani 1 1 d .
H4A H 1.2416 0.9040 0.9273 0.025 Uiso 1 1 calc R
H4B H 1.2811 0.8875 0.7394 0.025 Uiso 1 1 calc R
C5 C 1.0461(4) 0.84632(10) 0.7631(3) 0.0221(6) Uani 1 1 d .
C6 C 0.7638(4) 0.79789(12) 0.5551(4) 0.0334(7) Uani 1 1 d .
H6A H 0.8464 0.7654 0.5798 0.050 Uiso 1 1 calc R
H6B H 0.6663 0.7981 0.4197 0.050 Uiso 1 1 calc R
H6C H 0.6915 0.7986 0.6417 0.050 Uiso 1 1 calc R
C7 C 0.7951(4) 0.89466(10) 1.1635(3) 0.0207(5) Uani 1 1 d .
H7A H 0.7702 0.8914 1.2839 0.025 Uiso 1 1 calc R
H7B H 0.9422 0.8987 1.2016 0.025 Uiso 1 1 calc R
C8 C 0.7251(3) 0.84378(10) 1.0450(3) 0.0198(5) Uani 1 1 d .
C9 C 0.7765(4) 0.75033(11) 1.0549(4) 0.0308(6) Uani 1 1 d .
H9A H 0.6298 0.7455 0.9998 0.046 Uiso 1 1 calc R
H9B H 0.8398 0.7219 1.1496 0.046 Uiso 1 1 calc R
H9C H 0.8261 0.7487 0.9507 0.046 Uiso 1 1 calc R

loop_
_atom_site_aniso_label
_atom_site_aniso_U_11
_atom_site_aniso_U_22
_atom_site_aniso_U_33
_atom_site_aniso_U_23
_atom_site_aniso_U_13
_atom_site_aniso_U_12
Cl1 0.0300(3) 0.0199(4) 0.0345(4) 0.0089(3) 0.0177(3) 0.0091(3)
N1 0.0191(10) 0.0152(11) 0.0208(10) 0.0007(8) 0.0095(8) 0.0012(8)
N2 0.0175(10) 0.0147(11) 0.0209(10) 0.0011(8) 0.0084(8) 0.0024(8)
N3 0.0186(10) 0.0152(11) 0.0198(10) -0.0003(8) 0.0099(8) 0.0012(8)
N4 0.0212(10) 0.0147(11) 0.0246(11) 0.0030(8) 0.0145(9) 0.0031(8)
N5 0.0209(10) 0.0160(11) 0.0225(10) 0.0013(8) 0.0120(9) 0.0034(8)
O1 0.0376(11) 0.0259(12) 0.0412(11) 0.0149(9) 0.0180(9) 0.0045(9)
O2 0.0342(10) 0.0198(10) 0.0255(9) -0.0020(8) 0.0130(8) -0.0082(8)
O3 0.0256(9) 0.0205(10) 0.0293(10) -0.0005(8) 0.0064(8) 0.0034(8)
O4 0.0320(10) 0.0189(10) 0.0281(9) 0.0059(8) 0.0112(8) 0.0051(8)
C1 0.0158(11) 0.0149(13) 0.0203(12) 0.0000(10) 0.0054(10) -0.0005(10)
C2 0.0162(11) 0.0155(13) 0.0167(11) -0.0019(9) 0.0059(9) 0.0000(10)
C3 0.0161(11) 0.0142(13) 0.0184(11) -0.0026(9) 0.0075(9) -0.0018(9)
C4 0.0173(11) 0.0212(14) 0.0259(13) 0.0005(10) 0.0110(10) 0.0027(10)
C5 0.0244(13) 0.0207(15) 0.0267(13) 0.0024(11) 0.0161(11) 0.0057(11)
C6 0.0424(16) 0.0279(17) 0.0366(16) -0.0053(12) 0.0226(14) -0.0124(13)
C7 0.0234(12) 0.0211(14) 0.0195(12) 0.0030(10) 0.0104(10) 0.0011(10)
C8 0.0187(12) 0.0201(14) 0.0249(13) 0.0043(10) 0.0133(11) 0.0014(10)
C9 0.0403(16) 0.0174(15) 0.0402(16) 0.0050(12) 0.0216(14) 0.0038(12)

loop_
_atom_type_symbol
_atom_type_description
_atom_type_scat_dispersion_real
_atom_type_scat_dispersion_imag
_atom_type_scat_source
C C 0.0033 0.0016 'International Tables Vol C Tables 4.2.6.8 and 6.1.1.4'
H H 0.0000 0.0000 'International Tables Vol C Tables 4.2.6.8 and 6.1.1.4'
N N 0.0061 0.0033 'International Tables Vol C Tables 4.2.6.8 and 6.1.1.4'
O O 0.0106 0.0060 'International Tables Vol C Tables 4.2.6.8 and 6.1.1.4'
Cl Cl 0.1484 0.1585 'International Tables Vol C Tables 4.2.6.8 and 6.1.1.4'

loop_
_geom_angle_atom_site_label_1
_geom_angle_atom_site_label_2
_geom_angle_atom_site_label_3
_geom_angle
C1 N1 C3 112.55(19)
C1 N2 C2 112.53(19)
C2 N3 C3 115.0(2)
C3 N4 C4 120.51(19)
C3 N4 H4 115.7(17)
C4 N4 H4 123.7(17)
C2 N5 C7 122.15(19)
C2 N5 H5 117.8(16)
C7 N5 H5 120.1(16)
C5 O2 C6 115.9(2)
C8 O4 C9 115.5(2)
N2 C1 N1 129.5(2)
N2 C1 Cl1 115.52(17)
N1 C1 Cl1 115.01(17)
N3 C2 N5 117.8(2)
N3 C2 N2 125.2(2)
N5 C2 N2 116.99(19)
N3 C3 N4 117.3(2)
N3 C3 N1 125.2(2)
N4 C3 N1 117.5(2)
N4 C4 C5 114.99(19)
N4 C4 H4A 108.5
C5 C4 H4A 108.5
N4 C4 H4B 108.5
C5 C4 H4B 108.5
H4A C4 H4B 107.5
O1 C5 O2 124.3(2)
O1 C5 C4 123.1(2)
O2 C5 C4 112.5(2)
O2 C6 H6A 109.5
O2 C6 H6B 109.5
H6A C6 H6B 109.5
O2 C6 H6C 109.5
H6A C6 H6C 109.5
H6B C6 H6C 109.5
N5 C7 C8 112.8(2)
N5 C7 H7A 109.0
C8 C7 H7A 109.0
N5 C7 H7B 109.0
C8 C7 H7B 109.0
H7A C7 H7B 107.8
O3 C8 O4 124.8(2)
O3 C8 C7 126.0(2)
O4 C8 C7 109.2(2)
O4 C9 H9A 109.5
O4 C9 H9B 109.5
H9A C9 H9B 109.5
O4 C9 H9C 109.5
H9A C9 H9C 109.5
H9B C9 H9C 109.5

loop_
_geom_bond_atom_site_label_1
_geom_bond_atom_site_label_2
_geom_bond_distance
Cl1 C1 1.737(2)
N1 C1 1.321(3)
N1 C3 1.362(3)
N2 C1 1.315(3)
N2 C2 1.364(3)
N3 C2 1.336(3)
N3 C3 1.337(3)
N4 C3 1.339(3)
N4 C4 1.441(3)
N4 H4 0.944(10)
N5 C2 1.339(3)
N5 C7 1.445(3)
N5 H5 0.941(10)
O1 C5 1.205(3)
O2 C5 1.331(3)
O2 C6 1.443(3)
O3 C8 1.195(3)
O4 C8 1.337(3)
O4 C9 1.448(3)
C4 C5 1.508(4)
C4 H4A 0.9900
C4 H4B 0.9900
C6 H6A 0.9800
C6 H6B 0.9800
C6 H6C 0.9800
C7 C8 1.517(4)
C7 H7A 0.9900
C7 H7B 0.9900
C9 H9A 0.9800
C9 H9B 0.9800
C9 H9C 0.9800

loop_
_geom_hbond_atom_site_label_D
_geom_hbond_atom_site_label_H
_geom_hbond_atom_site_label_A
_geom_hbond_distance_DH
_geom_hbond_distance_HA
_geom_hbond_distance_DA
_geom_hbond_angle_DHA
_geom_hbond_site_symmetry_A
N4 H4 N1 0.944(10) 2.117(11) 3.055(3) 173(2) 3_776
N5 H5 N2 0.941(10) 2.124(10) 3.063(3) 176(2) 3_677

loop_
_geom_torsion_atom_site_label_1
_geom_torsion_atom_site_label_2
_geom_torsion_atom_site_label_3
_geom_torsion_atom_site_label_4
_geom_torsion
C2 N2 C1 N1 1.3(4)
C2 N2 C1 Cl1 -178.84(16)
C3 N1 C1 N2 -1.1(4)
C3 N1 C1 Cl1 179.02(16)
C3 N3 C2 N5 -179.5(2)
C3 N3 C2 N2 -0.4(3)
C7 N5 C2 N3 -0.6(3)
C7 N5 C2 N2 -179.8(2)
C1 N2 C2 N3 -0.4(3)
C1 N2 C2 N5 178.7(2)
C2 N3 C3 N4 -179.4(2)
C2 N3 C3 N1 0.6(3)
C4 N4 C3 N3 -1.0(3)
C4 N4 C3 N1 178.9(2)
C1 N1 C3 N3 0.0(3)
C1 N1 C3 N4 -179.9(2)
C3 N4 C4 C5 63.3(3)
C6 O2 C5 O1 2.2(3)
C6 O2 C5 C4 178.95(19)
N4 C4 C5 O1 -151.0(2)
N4 C4 C5 O2 32.2(3)
C2 N5 C7 C8 -75.3(3)
C9 O4 C8 O3 1.4(3)
C9 O4 C8 C7 -179.52(18)
N5 C7 C8 O3 -1.6(3)
N5 C7 C8 O4 179.38(18)
